data_4129977
loop_
_publ_author_name
'Koo, Jin Young'
'Yakiyama, Yumi'
'Lee, Gil Ryeong'
'Lee, Jinho'
'Choi, Hee Cheul'
'Morita, Yasushi'
'Kawano, Masaki'

_publ_section_title
;
 Selective Formation of Conductive Network by Radical-Induced Oxidation.
;
_journal_issue 6
_journal_name_full 'Journal of the American Chemical Society'
_journal_page_first 1776
_journal_page_last 1779
_journal_paper_doi 10.1021/jacs.5b12355
_journal_volume 138
_journal_year 2016
_chemical_formula_sum 'C54.25 H34 Cd2 N13 O15'
_chemical_formula_weight 1332.74
_space_group_IT_number 18
_space_group_name_Hall 'P 2bc 2'
_space_group_name_H-M_alt 'P 2 21 21'
_symmetry_cell_setting orthorhombic
_symmetry_space_group_name_H-M 'P 2 21 21'
_atom_sites_solution_hydrogens geom
_atom_sites_solution_primary direct
_atom_sites_solution_secondary difmap
_audit_creation_method SHELXL-97
_cell_angle_alpha 90.00
_cell_angle_beta 90.00
_cell_angle_gamma 90.00
_cell_formula_units_Z 4
_cell_length_a 8.69350(10)
_cell_length_b 25.5171(5)
_cell_length_c 32.5555(7)
_cell_measurement_reflns_used 73359
_cell_measurement_temperature 100(2)
_cell_measurement_theta_max 29.43
_cell_measurement_theta_min 1.97
_cell_volume 7221.9(2)
_computing_cell_refinement 'HKL2000 (Otwinowski & Minor, 1997)'
_computing_data_collection 'Crystal Clear (Molecular Structure Corporation, 2001)'
_computing_data_reduction 'HKL2000 (Otwinowski & Minor, 1997)'
_computing_molecular_graphics Pymol
_computing_publication_material WinGx
_computing_structure_refinement 'SHELXL-97 (Sheldrick, 2008)'
_computing_structure_solution 'SHELXS-97 (Sheldrick, 2008)'
_diffrn_ambient_temperature 100(2)
_diffrn_measured_fraction_theta_full 0.997
_diffrn_measured_fraction_theta_max 0.970
_diffrn_measurement_device_type 'RIGAKU Mercury CCD system'
_diffrn_measurement_method 'oscillation method, omega scans'
_diffrn_radiation_monochromator 'Si 111'
_diffrn_radiation_source 'KEK PF-AR NW2 beamline'
_diffrn_radiation_type synchrotron
_diffrn_radiation_wavelength 0.68890
_diffrn_reflns_av_R_equivalents 0.0743
_diffrn_reflns_av_sigmaI/netI 0.0674
_diffrn_reflns_limit_h_max 12
_diffrn_reflns_limit_h_min -12
_diffrn_reflns_limit_k_max 34
_diffrn_reflns_limit_k_min -33
_diffrn_reflns_limit_l_max 46
_diffrn_reflns_limit_l_min -46
_diffrn_reflns_number 73359
_diffrn_reflns_theta_full 24.90
_diffrn_reflns_theta_max 29.43
_diffrn_reflns_theta_min 1.97
_exptl_absorpt_coefficient_mu 0.536
_exptl_absorpt_correction_T_max 0.9789
_exptl_absorpt_correction_T_min 0.8645
_exptl_absorpt_process_details
;
[c.f. r.h. blessing, acta cryst. (1995), a51, 33-38]
;
_exptl_crystal_colour Red
_exptl_crystal_density_diffrn 1.226
_exptl_crystal_density_method 'not measured'
_exptl_crystal_description Block
_exptl_crystal_F_000 2666
_exptl_crystal_size_max 0.28
_exptl_crystal_size_mid 0.16
_exptl_crystal_size_min 0.04
_refine_diff_density_max 1.321
_refine_diff_density_min -0.642
_refine_diff_density_rms 0.120
_refine_ls_abs_structure_details 'Flack H D (1983), Acta Cryst. A39, 876-881'
_refine_ls_abs_structure_Flack 0.42(3)
_refine_ls_extinction_method none
_refine_ls_goodness_of_fit_ref 0.977
_refine_ls_hydrogen_treatment mixed
_refine_ls_matrix_type full
_refine_ls_number_parameters 892
_refine_ls_number_reflns 21116
_refine_ls_number_restraints 266
_refine_ls_restrained_S_all 0.978
_refine_ls_R_factor_all 0.0877
_refine_ls_R_factor_gt 0.0673
_refine_ls_shift/su_max 0.097
_refine_ls_shift/su_mean 0.006
_refine_ls_structure_factor_coef Fsqd
_refine_ls_weighting_details 'calc w=1/[\s^2^(Fo^2^)+(0.1181P)^2^+0.0000P] where P=(Fo^2^+2Fc^2^)/3'
_refine_ls_weighting_scheme calc
_refine_ls_wR_factor_gt 0.1865
_refine_ls_wR_factor_ref 0.1955
_reflns_number_gt 14156
_reflns_number_total 21116
_reflns_threshold_expression >2sigma(I)
_cod_data_source_file ja5b12355_si_002.cif
_cod_data_source_block Cd-1ortho
_cod_depositor_comments
;
The following automatic conversions were performed:

data item '_symmetry_cell_setting' value 'Orthorhombic' was changed
to 'orthorhombic' in accordance with the
/home/saulius/struct/COD-crude-data/automatic-downloads/DataCite-retrospective/ACS/depositions/lib/dictionaries/cif_core.dic
dictionary named 'cif_core.dic' version 2.4.2 last updated on
2011-04-26.

Automatic conversion script
Id: cif_fix_values 6909 2019-04-08 15:41:33Z antanas 
;
_cod_original_sg_symbol_H-M P22121
_cod_database_code 4129977

loop_
_symmetry_equiv_pos_as_xyz
'x, y, z'
'-x, -y+1/2, z+1/2'
'x, -y, -z'
'-x, y+1/2, -z+1/2'

loop_
_atom_site_label
_atom_site_type_symbol
_atom_site_fract_x
_atom_site_fract_y
_atom_site_fract_z
_atom_site_U_iso_or_equiv
_atom_site_adp_type
_atom_site_occupancy
_atom_site_symmetry_multiplicity
_atom_site_calc_flag
_atom_site_refinement_flags
_atom_site_disorder_assembly
_atom_site_disorder_group
O1S O -0.5750(10) 0.4161(3) -0.4206(2) 0.126(2) Uani 1 1 d . A .
O2S O -0.5713(5) 0.14213(19) -0.35753(12) 0.0707(11) Uani 1 1 d . A .
N11A N -0.3126(5) 0.3053(2) -0.42417(14) 0.0636(13) Uani 1 1 d . . .
O11A O -0.2801(6) 0.3446(3) -0.4426(2) 0.118(2) Uani 1 1 d . . .
O12A O -0.2308(4) 0.26558(19) -0.42472(12) 0.0635(10) Uani 1 1 d . A .
O13A O -0.4414(4) 0.30200(19) -0.40534(11) 0.0674(10) Uani 1 1 d . A .
N11B N -0.9990(18) 0.3914(6) -0.3679(7) 0.109(7) Uani 0.361(7) 1 d PDU A 2
O11B O -0.924(3) 0.4166(11) -0.3950(12) 0.151(4) Uani 0.361(7) 1 d PDU A 2
O12B O -0.9504(17) 0.3455(8) -0.3627(5) 0.122(7) Uani 0.361(7) 1 d PDU A 2
O13B O -1.1272(15) 0.4060(8) -0.3596(6) 0.129(8) Uani 0.361(7) 1 d PDU A 2
N21C N -0.811(2) 0.2368(12) -0.3512(5) 0.070(2) Uani 0.361(7) 1 d PDU A 2
O21C O -0.687(3) 0.2489(16) -0.3660(6) 0.059(5) Uani 0.361(7) 1 d PDU A 2
O22C O -0.9031(19) 0.2146(10) -0.3734(6) 0.140(8) Uani 0.361(7) 1 d PDU A 2
O23C O -0.8145(15) 0.2252(9) -0.3149(5) 0.110(6) Uani 0.361(7) 1 d PDU A 2
O11W O 0.0989(17) 0.3990(6) -0.3880(7) 0.151(4) Uani 0.639(7) 1 d P . 1
N11C N -0.8027(14) 0.2481(5) -0.3563(3) 0.070(2) Uani 0.639(7) 1 d PDU A 1
O11C O -0.6720(15) 0.2551(10) -0.3739(4) 0.054(3) Uani 0.639(7) 1 d PDU A 1
O12C O -0.8905(5) 0.2876(3) -0.35380(17) 0.0571(16) Uani 0.639(7) 1 d PDU A 1
O13C O -0.8462(8) 0.2044(4) -0.3416(3) 0.085(2) Uani 0.639(7) 1 d PDU A 1
N11D N 0.0741(18) 0.4592(7) 0.0040(5) 0.145(8) Uani 0.50 1 d PDU . 1
O11D O 0.088(4) 0.4189(9) -0.0081(7) 0.32(2) Uani 0.50 1 d PDU . 1
O12D O -0.0411(17) 0.4728(7) 0.0150(4) 0.146(6) Uani 0.50 1 d PDU . 1
O13D O 0.177(2) 0.4852(12) 0.0040(9) 0.231(13) Uani 0.50 1 d PDU . 1
O1W O 0.0811(15) 0.4033(10) -0.0001(4) 0.151(9) Uani 0.50 1 d PU B 2
Cd1 Cd -0.43134(4) 0.210048(17) -0.384587(11) 0.05428(11) Uani 1 1 d . . .
Cd2 Cd -0.69652(5) 0.34685(2) -0.390431(12) 0.06661(13) Uani 1 1 d . . .
N1 N -0.3604(4) 0.2449(2) -0.32272(12) 0.0516(10) Uani 1 1 d . A .
N2 N 0.4474(6) 0.5447(2) -0.12678(19) 0.0755(15) Uani 1 1 d . . .
N3 N -0.2364(5) 0.1881(2) 0.04860(14) 0.0656(13) Uani 1 1 d . . .
N4 N -0.2086(6) 0.2669(2) -0.17263(13) 0.0678(13) Uani 1 1 d . . .
N5 N -0.0744(5) 0.3378(2) -0.20677(13) 0.0613(11) Uani 1 1 d . . .
H5B H -0.0523 0.3550 -0.2294 0.042(12) Uiso 1 1 calc R . .
N6 N -0.6011(5) 0.3646(2) -0.32796(14) 0.0582(11) Uani 1 1 d . A .
N7 N 0.2138(5) 0.6550(2) -0.12180(14) 0.0577(10) Uani 1 1 d . . .
N8 N -0.4923(5) 0.3148(2) 0.05066(13) 0.0578(11) Uani 1 1 d . . .
N9 N -0.4518(5) 0.3817(2) -0.17590(13) 0.0629(12) Uani 1 1 d . . .
H9B H -0.5143 0.3547 -0.1778 0.08(2) Uiso 1 1 calc R . .
N10 N -0.3182(5) 0.4533(2) -0.20943(13) 0.0597(11) Uani 1 1 d . . .
C1 C -0.2186(6) 0.2658(3) -0.32058(14) 0.0604(14) Uani 1 1 d . . .
H1A H -0.1606 0.2692 -0.3452 0.072 Uiso 1 1 calc R A .
C2 C -0.1535(5) 0.2825(2) -0.28392(14) 0.0578(14) Uani 1 1 d . A .
H2A H -0.0524 0.2966 -0.2838 0.069 Uiso 1 1 calc R . .
C3 C -0.2353(5) 0.2787(2) -0.24758(14) 0.0490(11) Uani 1 1 d . . .
C4 C -0.3853(6) 0.2569(3) -0.25068(15) 0.0583(13) Uani 1 1 d . A .
H4A H -0.4465 0.2534 -0.2267 0.070 Uiso 1 1 calc R . .
C5 C -0.4432(5) 0.2408(2) -0.28794(15) 0.0570(12) Uani 1 1 d . . .
H5A H -0.5440 0.2264 -0.2891 0.068 Uiso 1 1 calc R A .
C6 C -0.3362(6) 0.1903(3) 0.01617(17) 0.0665(16) Uani 1 1 d . . .
H6A H -0.4329 0.1731 0.0180 0.080 Uiso 1 1 calc R . .
C7 C -0.2989(6) 0.2172(3) -0.01911(15) 0.0626(14) Uani 1 1 d . . .
H7A H -0.3713 0.2185 -0.0409 0.075 Uiso 1 1 calc R . .
C8 C -0.1596(6) 0.2422(3) -0.02369(15) 0.0645(15) Uani 1 1 d . . .
C9 C -0.0585(6) 0.2374(3) 0.01026(17) 0.0703(16) Uani 1 1 d . . .
H9A H 0.0415 0.2523 0.0088 0.084 Uiso 1 1 calc R . .
C10 C -0.1020(6) 0.2124(3) 0.04428(17) 0.0720(17) Uani 1 1 d . . .
H10A H -0.0327 0.2119 0.0668 0.086 Uiso 1 1 calc R . .
C11 C 0.3997(8) 0.5214(4) -0.0935(2) 0.085(2) Uani 1 1 d . . .
H11A H 0.4380 0.5340 -0.0681 0.102 Uiso 1 1 calc R . .
C12 C 0.3023(8) 0.4814(3) -0.0923(2) 0.0778(19) Uani 1 1 d . . .
H12A H 0.2658 0.4691 -0.0665 0.093 Uiso 1 1 calc R . .
C13 C 0.2532(6) 0.4575(3) -0.12848(18) 0.0605(13) Uani 1 1 d . . .
C14 C 0.3123(7) 0.4813(3) -0.16453(18) 0.0667(14) Uani 1 1 d . . .
H14A H 0.2886 0.4671 -0.1907 0.080 Uiso 1 1 calc R . .
C15 C 0.4006(7) 0.5235(3) -0.1617(2) 0.0708(16) Uani 1 1 d . . .
H15A H 0.4326 0.5397 -0.1865 0.085 Uiso 1 1 calc R . .
C16 C -0.1701(5) 0.2959(2) -0.20819(13) 0.0539(11) Uani 1 1 d . A .
C17 C -0.0106(5) 0.3536(2) -0.16927(14) 0.0535(12) Uani 1 1 d . . .
C18 C 0.0871(5) 0.3972(2) -0.16666(14) 0.0488(10) Uani 1 1 d . . .
H18A H 0.1102 0.4168 -0.1907 0.059 Uiso 1 1 calc R . .
C19 C 0.1491(6) 0.4116(3) -0.12995(17) 0.0621(14) Uani 1 1 d . . .
C20 C 0.1151(6) 0.3849(2) -0.09482(14) 0.0526(12) Uani 1 1 d . . .
H20A H 0.1584 0.3960 -0.0695 0.063 Uiso 1 1 calc R . .
C21 C 0.0192(5) 0.3421(2) -0.09546(14) 0.0528(12) Uani 1 1 d . . .
C22 C -0.0193(6) 0.3149(3) -0.05968(14) 0.0589(13) Uani 1 1 d . . .
H22A H 0.0214 0.3259 -0.0340 0.071 Uiso 1 1 calc R . .
C23 C -0.1161(6) 0.2722(3) -0.06138(16) 0.0616(15) Uani 1 1 d . . .
C24 C -0.1820(6) 0.2568(2) -0.09811(13) 0.0544(12) Uani 1 1 d . . .
H24A H -0.2521 0.2282 -0.0982 0.065 Uiso 1 1 calc R . .
C25 C -0.1479(6) 0.2823(3) -0.13541(14) 0.0567(13) Uani 1 1 d . . .
C26 C -0.0450(5) 0.3264(2) -0.13316(13) 0.0518(11) Uani 1 1 d . . .
C27 C -0.4561(6) 0.3834(3) -0.32392(15) 0.0613(14) Uani 1 1 d . . .
H27A H -0.3945 0.3865 -0.3479 0.074 Uiso 1 1 calc R A .
C28 C -0.3942(6) 0.3979(2) -0.28750(16) 0.0588(13) Uani 1 1 d . A .
H28A H -0.2927 0.4116 -0.2867 0.071 Uiso 1 1 calc R . .
C29 C -0.4799(6) 0.3929(2) -0.25041(16) 0.0550(12) Uani 1 1 d . . .
C30 C -0.6290(6) 0.3725(2) -0.25472(17) 0.0615(14) Uani 1 1 d . A .
H30A H -0.6912 0.3669 -0.2311 0.074 Uiso 1 1 calc R . .
C31 C -0.6847(6) 0.3606(3) -0.29291(16) 0.0665(16) Uani 1 1 d . . .
H31A H -0.7881 0.3489 -0.2950 0.080 Uiso 1 1 calc R A .
C32 C 0.1296(7) 0.6403(3) -0.09139(18) 0.0706(17) Uani 1 1 d . . .
H32A H 0.1444 0.6575 -0.0658 0.085 Uiso 1 1 calc R . .
C33 C 0.0181(7) 0.6009(3) -0.09304(18) 0.0714(17) Uani 1 1 d . . .
H33A H -0.0414 0.5925 -0.0695 0.086 Uiso 1 1 calc R . .
C34 C -0.0037(5) 0.5747(2) -0.12904(17) 0.0564(12) Uani 1 1 d . . .
C35 C 0.0778(7) 0.5929(2) -0.16344(16) 0.0607(13) Uani 1 1 d . . .
H35A H 0.0588 0.5785 -0.1899 0.073 Uiso 1 1 calc R . .
C36 C 0.1887(7) 0.6330(3) -0.15816(17) 0.0657(14) Uani 1 1 d . . .
H36A H 0.2467 0.6444 -0.1812 0.079 Uiso 1 1 calc R . .
C37 C -0.5803(6) 0.3107(3) 0.01790(15) 0.0613(14) Uani 1 1 d . . .
H37A H -0.6717 0.2905 0.0200 0.074 Uiso 1 1 calc R . .
C38 C -0.5473(6) 0.3344(3) -0.02001(15) 0.0627(15) Uani 1 1 d . . .
H38A H -0.6179 0.3320 -0.0422 0.075 Uiso 1 1 calc R . .
C39 C -0.4101(6) 0.3613(3) -0.02452(16) 0.0599(14) Uani 1 1 d . . .
C40 C -0.3141(6) 0.3630(3) 0.00995(15) 0.0590(14) Uani 1 1 d . . .
H40A H -0.2176 0.3804 0.0082 0.071 Uiso 1 1 calc R . .
C41 C -0.3569(6) 0.3401(3) 0.04581(17) 0.0663(16) Uani 1 1 d . . .
H41A H -0.2886 0.3420 0.0685 0.080 Uiso 1 1 calc R . .
C42 C -0.4124(5) 0.4092(2) -0.21056(14) 0.0526(11) Uani 1 1 d . A .
C43 C -0.2576(5) 0.4696(2) -0.17199(14) 0.0510(11) Uani 1 1 d . . .
C44 C -0.1651(5) 0.5142(2) -0.16931(14) 0.0464(10) Uani 1 1 d . . .
H44A H -0.1416 0.5337 -0.1934 0.056 Uiso 1 1 calc R . .
C45 C -0.1083(5) 0.5299(2) -0.13216(14) 0.0509(12) Uani 1 1 d . . .
C46 C -0.1435(5) 0.5037(2) -0.09704(14) 0.0488(11) Uani 1 1 d . . .
H46A H -0.1034 0.5159 -0.0716 0.059 Uiso 1 1 calc R . .
C47 C -0.2359(5) 0.4599(2) -0.09741(15) 0.0551(13) Uani 1 1 d . . .
C48 C -0.2749(5) 0.4317(2) -0.06141(14) 0.0549(12) Uani 1 1 d . . .
H48A H -0.2346 0.4424 -0.0356 0.066 Uiso 1 1 calc R . .
C49 C -0.3721(5) 0.3883(2) -0.06366(15) 0.0553(12) Uani 1 1 d . . .
C50 C -0.4269(5) 0.3707(2) -0.09981(15) 0.0537(11) Uani 1 1 d . . .
H50A H -0.4902 0.3403 -0.1004 0.064 Uiso 1 1 calc R . .
C51 C -0.3916(5) 0.3967(2) -0.13679(14) 0.0495(11) Uani 1 1 d . . .
C52 C -0.2954(5) 0.4411(2) -0.13588(13) 0.0508(11) Uani 1 1 d . . .
O2W O -0.853(3) 0.1964(12) -0.2410(12) 0.309(19) Uani 0.50 1 d PU . .
O3W O -0.243(4) 0.5975(12) -0.2311(10) 0.38(2) Uani 0.50 1 d PU . .
C1M C -0.0009(16) 0.4300(11) -0.2794(6) 0.143(11) Uani 0.50 1 d PDU C 1
O1M O 0.068(2) 0.4685(11) -0.2540(10) 0.251(14) Uani 0.50 1 d PDU C 1
C2M C -0.694(5) 0.2207(15) -0.0789(12) 0.230(17) Uani 0.50 1 d PDU D 1
O2M O -0.614(2) 0.2540(13) -0.1054(9) 0.219(11) Uani 0.50 1 d PDU D 1
C3M C -0.618(3) 0.1732(18) -0.0728(12) 0.235(17) Uani 0.50 1 d PDU E 2
O3M O -0.735(3) 0.1873(12) -0.0457(8) 0.221(12) Uani 0.50 1 d PDU E 2
C4M C -0.713(4) 0.275(3) -0.1312(10) 0.144(15) Uani 0.25 1 d PDU F 3
O4M O -0.647(2) 0.2805(10) -0.1702(7) 0.090(7) Uani 0.25 1 d PDU F 3
C5M C -0.654(3) 0.261(2) -0.1464(10) 0.121(12) Uani 0.25 1 d PDU G 2
O5M O -0.745(3) 0.2565(17) -0.1820(10) 0.168(14) Uani 0.25 1 d PDU G 2

loop_
_atom_site_aniso_label
_atom_site_aniso_U_11
_atom_site_aniso_U_22
_atom_site_aniso_U_33
_atom_site_aniso_U_23
_atom_site_aniso_U_13
_atom_site_aniso_U_12
O1S 0.162(6) 0.123(5) 0.092(4) 0.032(4) -0.019(4) -0.048(5)
O2S 0.061(2) 0.092(3) 0.059(2) 0.023(2) 0.0026(18) -0.007(2)
N11A 0.047(2) 0.091(4) 0.053(2) -0.003(2) 0.0018(19) -0.007(2)
O11A 0.081(3) 0.118(5) 0.156(6) 0.053(5) 0.020(4) -0.015(3)
O12A 0.0472(18) 0.090(3) 0.054(2) -0.005(2) 0.0010(15) 0.002(2)
O13A 0.0521(18) 0.100(3) 0.0505(19) -0.008(2) 0.0121(15) -0.003(2)
N11B 0.109(13) 0.079(11) 0.139(15) 0.002(11) 0.042(11) -0.060(11)
O11B 0.122(7) 0.126(12) 0.205(12) 0.068(9) 0.044(8) 0.085(7)
O12B 0.100(10) 0.182(16) 0.085(9) -0.041(11) 0.044(8) -0.086(12)
O13B 0.056(7) 0.20(2) 0.138(15) -0.059(14) 0.040(8) -0.016(10)
N21C 0.045(3) 0.113(7) 0.052(3) -0.008(4) 0.012(3) -0.014(4)
O21C 0.048(7) 0.055(8) 0.075(11) 0.003(11) 0.002(7) -0.019(7)
O22C 0.085(9) 0.22(2) 0.116(11) -0.081(13) 0.032(8) -0.064(12)
O23C 0.048(6) 0.20(2) 0.077(7) 0.019(10) 0.019(6) 0.017(9)
O11W 0.122(7) 0.126(12) 0.205(12) 0.068(9) 0.044(8) 0.085(7)
N11C 0.045(3) 0.113(7) 0.052(3) -0.008(4) 0.012(3) -0.014(4)
O11C 0.028(3) 0.086(9) 0.048(4) 0.012(4) 0.009(3) -0.008(3)
O12C 0.034(2) 0.089(4) 0.049(3) -0.002(3) 0.0045(18) 0.014(3)
O13C 0.052(4) 0.105(6) 0.097(7) 0.009(6) 0.017(4) -0.018(4)
N11D 0.168(16) 0.22(2) 0.044(6) -0.035(10) 0.034(9) -0.097(15)
O11D 0.63(5) 0.24(3) 0.076(14) 0.060(16) -0.03(2) -0.14(4)
O12D 0.119(10) 0.239(19) 0.080(8) -0.024(9) 0.044(7) -0.014(11)
O13D 0.226(18) 0.41(4) 0.059(11) 0.01(2) 0.003(15) -0.12(3)
O1W 0.087(7) 0.32(3) 0.051(7) -0.062(12) -0.026(6) 0.041(12)
Cd1 0.04853(15) 0.0752(2) 0.03914(16) -0.00952(17) -0.00643(13) 0.00417(18)
Cd2 0.0706(2) 0.0855(3) 0.04365(19) -0.00635(19) -0.00459(17) -0.0032(2)
N1 0.0407(18) 0.080(3) 0.0339(18) -0.0043(19) 0.0005(14) 0.0023(19)
N2 0.055(2) 0.083(4) 0.089(4) -0.013(3) 0.006(3) 0.010(3)
N3 0.053(2) 0.103(4) 0.041(2) 0.005(2) 0.0005(17) -0.003(2)
N4 0.067(3) 0.097(4) 0.039(2) -0.004(2) 0.007(2) 0.001(3)
N5 0.056(2) 0.087(3) 0.041(2) 0.003(2) 0.0091(18) 0.004(3)
N6 0.055(2) 0.072(3) 0.047(2) -0.010(2) 0.0066(17) -0.003(2)
N7 0.0489(19) 0.067(3) 0.058(2) 0.006(2) -0.0027(17) -0.008(2)
N8 0.0453(19) 0.085(3) 0.043(2) 0.018(2) 0.0017(16) -0.004(2)
N9 0.058(2) 0.087(3) 0.044(2) -0.004(2) 0.0030(18) -0.003(3)
N10 0.059(2) 0.076(3) 0.044(2) 0.001(2) 0.0055(19) 0.000(2)
C1 0.047(2) 0.103(4) 0.031(2) -0.012(2) 0.0056(17) -0.008(3)
C2 0.0380(19) 0.098(4) 0.037(2) -0.002(2) -0.0024(15) -0.014(2)
C3 0.047(2) 0.064(3) 0.036(2) -0.0016(19) -0.0002(16) -0.005(2)
C4 0.048(2) 0.090(4) 0.037(2) 0.007(2) 0.0047(18) -0.005(2)
C5 0.039(2) 0.084(4) 0.048(2) -0.010(2) -0.0012(19) -0.005(2)
C6 0.055(3) 0.097(5) 0.048(3) -0.004(3) -0.007(2) -0.006(3)
C7 0.058(3) 0.090(4) 0.040(2) -0.003(2) -0.007(2) -0.004(3)
C8 0.053(3) 0.106(5) 0.035(2) -0.001(3) -0.0021(19) 0.001(3)
C9 0.047(2) 0.118(5) 0.046(3) 0.006(3) -0.006(2) -0.005(3)
C10 0.050(2) 0.124(6) 0.042(2) 0.004(3) -0.0024(19) 0.001(3)
C11 0.069(4) 0.119(6) 0.066(4) -0.015(4) -0.001(3) -0.002(4)
C12 0.065(3) 0.108(5) 0.060(3) -0.030(4) -0.004(3) -0.007(4)
C13 0.050(2) 0.074(4) 0.058(3) -0.008(3) -0.002(2) 0.013(2)
C14 0.070(3) 0.074(4) 0.056(3) -0.004(3) -0.002(3) 0.010(3)
C15 0.072(4) 0.075(4) 0.065(4) -0.004(3) -0.001(3) 0.009(3)
C16 0.050(2) 0.079(4) 0.0333(19) -0.008(2) 0.0020(16) -0.003(2)
C17 0.043(2) 0.082(4) 0.036(2) 0.001(2) 0.0026(16) 0.001(2)
C18 0.043(2) 0.064(3) 0.039(2) -0.006(2) 0.0031(16) 0.001(2)
C19 0.045(2) 0.089(4) 0.052(3) -0.007(3) 0.0012(19) 0.004(3)
C20 0.051(2) 0.074(4) 0.033(2) -0.008(2) -0.0006(17) 0.002(2)
C21 0.041(2) 0.079(4) 0.039(2) -0.007(2) 0.0009(16) 0.004(2)
C22 0.053(2) 0.093(4) 0.030(2) -0.001(2) -0.0003(17) -0.004(3)
C23 0.048(2) 0.099(5) 0.038(2) -0.001(2) -0.0015(18) 0.002(3)
C24 0.050(2) 0.080(4) 0.0330(19) 0.000(2) -0.0005(18) -0.008(2)
C25 0.050(2) 0.083(4) 0.036(2) 0.000(2) 0.0031(17) -0.003(2)
C26 0.045(2) 0.078(3) 0.0323(19) -0.004(2) 0.0030(16) 0.005(2)
C27 0.058(3) 0.087(4) 0.040(2) -0.009(2) 0.007(2) -0.007(3)
C28 0.051(2) 0.078(4) 0.047(3) -0.003(3) 0.0093(19) -0.004(2)
C29 0.050(2) 0.071(4) 0.044(2) -0.012(2) 0.0115(18) 0.000(2)
C30 0.063(3) 0.077(4) 0.044(3) -0.009(3) 0.012(2) -0.007(3)
C31 0.052(2) 0.098(5) 0.049(3) -0.023(3) 0.007(2) -0.005(3)
C32 0.066(3) 0.098(5) 0.047(3) -0.018(3) 0.009(2) -0.015(3)
C33 0.063(3) 0.104(5) 0.048(3) -0.007(3) 0.016(2) -0.025(3)
C34 0.040(2) 0.071(4) 0.058(3) 0.001(3) 0.0021(19) 0.010(2)
C35 0.061(3) 0.076(4) 0.045(2) 0.008(2) -0.005(2) -0.014(3)
C36 0.063(3) 0.085(4) 0.049(3) 0.014(3) -0.006(2) -0.010(3)
C37 0.048(2) 0.097(4) 0.039(2) 0.015(2) 0.0002(19) -0.005(3)
C38 0.047(2) 0.101(5) 0.040(2) 0.016(3) -0.0056(18) -0.008(3)
C39 0.045(2) 0.090(4) 0.045(2) 0.012(2) -0.0050(18) -0.002(2)
C40 0.043(2) 0.090(4) 0.044(2) 0.019(2) -0.0029(19) -0.009(2)
C41 0.045(2) 0.105(5) 0.049(3) 0.017(3) -0.0034(19) -0.007(3)
C42 0.046(2) 0.076(3) 0.036(2) -0.003(2) 0.0068(17) 0.003(2)
C43 0.041(2) 0.075(3) 0.037(2) 0.004(2) 0.0047(16) 0.003(2)
C44 0.042(2) 0.058(3) 0.039(2) 0.004(2) 0.0026(16) -0.007(2)
C45 0.0382(19) 0.077(4) 0.037(2) 0.007(2) 0.0007(16) 0.000(2)
C46 0.0365(19) 0.071(3) 0.039(2) -0.001(2) -0.0061(15) -0.003(2)
C47 0.041(2) 0.086(4) 0.039(2) 0.013(2) 0.0002(17) 0.003(2)
C48 0.049(2) 0.084(4) 0.032(2) 0.009(2) -0.0005(16) -0.004(2)
C49 0.044(2) 0.078(4) 0.044(2) 0.016(2) -0.0016(18) 0.002(2)
C50 0.0407(19) 0.073(3) 0.048(2) 0.013(2) 0.0027(18) -0.006(2)
C51 0.043(2) 0.071(3) 0.034(2) 0.002(2) 0.0055(15) 0.001(2)
C52 0.0350(18) 0.081(4) 0.036(2) 0.001(2) 0.0029(16) 0.004(2)
O2W 0.157(19) 0.31(3) 0.46(5) 0.14(3) -0.01(3) 0.10(2)
O3W 0.45(4) 0.30(3) 0.38(4) 0.14(3) -0.36(4) -0.20(3)
C1M 0.040(6) 0.28(3) 0.109(14) 0.043(17) 0.005(7) 0.043(12)
O1M 0.101(12) 0.36(4) 0.29(3) -0.03(3) 0.036(16) 0.103(19)
C2M 0.15(2) 0.30(4) 0.25(4) -0.13(3) 0.01(3) 0.01(3)
O2M 0.095(11) 0.32(3) 0.24(3) -0.08(2) 0.032(14) -0.035(16)
C3M 0.101(16) 0.30(4) 0.30(4) -0.18(3) -0.05(2) 0.03(2)
O3M 0.20(2) 0.29(3) 0.18(2) -0.038(19) 0.069(16) 0.07(2)
C4M 0.052(15) 0.24(4) 0.14(3) -0.04(3) 0.023(19) -0.03(2)
O4M 0.066(11) 0.131(18) 0.074(12) -0.012(11) 0.037(10) -0.045(11)
C5M 0.052(13) 0.24(3) 0.070(16) -0.08(2) 0.043(12) -0.068(17)
O5M 0.11(2) 0.21(3) 0.18(3) 0.09(3) 0.08(2) 0.08(2)

loop_
_atom_type_symbol
_atom_type_description
_atom_type_scat_dispersion_real
_atom_type_scat_dispersion_imag
_atom_type_scat_source
C C 0.0029 0.0015 'International Tables Vol C Tables 4.2.6.8 and 6.1.1.4'
H H 0.0000 0.0000 'International Tables Vol C Tables 4.2.6.8 and 6.1.1.4'
Cd Cd -0.8429 1.1399 'International Tables Vol C Tables 4.2.6.8 and 6.1.1.4'
N N 0.0057 0.0031 'International Tables Vol C Tables 4.2.6.8 and 6.1.1.4'
O O 0.0101 0.0057 'International Tables Vol C Tables 4.2.6.8 and 6.1.1.4'

loop_
_geom_angle_atom_site_label_1
_geom_angle_atom_site_label_2
_geom_angle_atom_site_label_3
_geom_angle
_geom_angle_site_symmetry_1
_geom_angle_site_symmetry_3
O11A N11A O12A 122.7(5) . .
O11A N11A O13A 120.1(6) . .
O12A N11A O13A 117.1(5) . .
N11A O12A Cd1 93.1(3) . .
N11A O13A Cd1 99.5(4) . .
N11A O13A Cd2 145.6(4) . .
Cd1 O13A Cd2 114.24(15) . .
O13B N11B O12B 124.8(12) . .
O13B N11B O11B 117.9(14) . .
O12B N11B O11B 113.2(13) . .
N11B O11B Cd2 90.2(9) . .
N11B O12B Cd2 104.3(10) . .
O22C N21C O23C 116.7(17) . .
O22C N21C O21C 117.5(16) . .
O23C N21C O21C 117.6(15) . .
N21C O21C Cd1 141(3) . .
N21C O21C Cd2 109(3) . .
Cd1 O21C Cd2 109.5(7) . .
O12C N11C O13C 119.7(10) . .
O12C N11C O11C 116.9(14) . .
O13C N11C O11C 123.4(14) . .
N11C O11C Cd1 140.0(15) . .
N11C O11C Cd2 98.9(14) . .
Cd1 O11C Cd2 120.4(5) . .
N11C O12C Cd2 92.5(5) . .
O11D N11D O12D 120.1(15) . .
O11D N11D O13D 117.6(15) . .
O12D N11D O13D 122.3(15) . .
O11D N11D O13D 131(2) . 3_565
O12D N11D O13D 105.2(18) . 3_565
O13D N11D O13D 22.9(17) . 3_565
N11D O12D O12D 94.0(13) . 3_565
O13D O13D N11D 124(2) 3_565 .
O13D O13D N11D 32.9(12) 3_565 3_565
N11D O13D N11D 94.1(19) . 3_565
N1 Cd1 O2S 95.65(16) . .
N1 Cd1 N8 173.14(19) . 2_454
O2S Cd1 N8 89.44(17) . 2_454
N1 Cd1 N7 86.42(15) . 4_544
O2S Cd1 N7 86.67(17) . 4_544
N8 Cd1 N7 98.48(16) 2_454 4_544
N1 Cd1 O11C 85.5(4) . .
O2S Cd1 O11C 81.0(5) . .
N8 Cd1 O11C 90.8(4) 2_454 .
N7 Cd1 O11C 164.5(3) 4_544 .
N1 Cd1 O13A 83.11(16) . .
O2S Cd1 O13A 144.38(15) . .
N8 Cd1 O13A 90.07(17) 2_454 .
N7 Cd1 O13A 128.55(15) 4_544 .
O11C Cd1 O13A 63.4(4) . .
N1 Cd1 O21C 82.7(6) . .
O2S Cd1 O21C 74.7(8) . .
N8 Cd1 O21C 94.3(5) 2_454 .
N7 Cd1 O21C 157.3(6) 4_544 .
O11C Cd1 O21C 7.3(10) . .
O13A Cd1 O21C 69.8(8) . .
N1 Cd1 O12A 92.87(14) . .
O2S Cd1 O12A 163.95(16) . .
N8 Cd1 O12A 83.29(15) 2_454 .
N7 Cd1 O12A 80.30(15) 4_544 .
O11C Cd1 O12A 113.3(4) . .
O13A Cd1 O12A 50.30(13) . .
O21C Cd1 O12A 120.0(8) . .
O11W Cd2 N6 98.2(7) 1_455 .
O11W Cd2 N3 93.5(7) 1_455 2_454
N6 Cd2 N3 167.1(2) . 2_454
O11W Cd2 O1S 85.5(5) 1_455 .
N6 Cd2 O1S 93.6(2) . .
N3 Cd2 O1S 92.6(2) 2_454 .
O11W Cd2 O12B 41.9(6) 1_455 .
N6 Cd2 O12B 90.1(4) . .
N3 Cd2 O12B 95.1(4) 2_454 .
O1S Cd2 O12B 127.1(6) . .
O11W Cd2 O11C 130.1(5) 1_455 .
N6 Cd2 O11C 87.8(4) . .
N3 Cd2 O11C 80.6(4) 2_454 .
O1S Cd2 O11C 143.8(4) . .
O12B Cd2 O11C 89.0(6) . .
O11W Cd2 O13A 166.9(4) 1_455 .
N6 Cd2 O13A 86.65(14) . .
N3 Cd2 O13A 83.09(15) 2_454 .
O1S Cd2 O13A 82.1(3) . .
O12B Cd2 O13A 150.8(5) . .
O11C Cd2 O13A 61.9(3) . .
O11W Cd2 O12C 79.1(4) 1_455 .
N6 Cd2 O12C 86.61(18) . .
N3 Cd2 O12C 90.36(18) 2_454 .
O1S Cd2 O12C 164.5(3) . .
O12B Cd2 O12C 37.4(5) . .
O11C Cd2 O12C 51.7(3) . .
O13A Cd2 O12C 113.43(17) . .
O11W Cd2 O21C 125.9(8) 1_455 .
N6 Cd2 O21C 84.6(5) . .
N3 Cd2 O21C 84.2(5) 2_454 .
O1S Cd2 O21C 148.5(7) . .
O12B Cd2 O21C 84.4(8) . .
O11C Cd2 O21C 5.6(9) . .
O13A Cd2 O21C 66.4(6) . .
O12C Cd2 O21C 47.0(7) . .
O11W Cd2 O11B 7.3(7) 1_455 .
N6 Cd2 O11B 101.0(11) . .
N3 Cd2 O11B 91.3(11) 2_454 .
O1S Cd2 O11B 78.7(6) . .
O12B Cd2 O11B 49.0(8) . .
O11C Cd2 O11B 136.5(7) . .
O13A Cd2 O11B 159.7(5) . .
O12C Cd2 O11B 86.0(5) . .
O21C Cd2 O11B 132.6(8) . .
C1 N1 C5 118.5(4) . .
C1 N1 Cd1 116.6(3) . .
C5 N1 Cd1 124.5(3) . .
C11 N2 C15 115.3(6) . .
C10 N3 C6 117.1(5) . .
C10 N3 Cd2 120.3(4) . 2_455
C6 N3 Cd2 122.2(4) . 2_455
C25 N4 C16 118.6(5) . .
C16 N5 C17 120.0(4) . .
C27 N6 C31 116.3(4) . .
C27 N6 Cd2 120.2(3) . .
C31 N6 Cd2 123.3(4) . .
C32 N7 C36 117.9(5) . .
C32 N7 Cd1 124.1(4) . 4_554
C36 N7 Cd1 117.5(4) . 4_554
C37 N8 C41 116.7(4) . .
C37 N8 Cd1 123.6(3) . 2_455
C41 N8 Cd1 119.4(3) . 2_455
C42 N9 C51 120.2(5) . .
C42 N10 C43 119.2(4) . .
N1 C1 C2 122.7(4) . .
C3 C2 C1 120.2(4) . .
C2 C3 C4 116.0(4) . .
C2 C3 C16 121.8(4) . .
C4 C3 C16 122.2(4) . .
C5 C4 C3 121.0(5) . .
N1 C5 C4 121.5(5) . .
N3 C6 C7 121.0(5) . .
C6 C7 C8 121.9(5) . .
C7 C8 C9 114.9(5) . .
C7 C8 C23 123.3(5) . .
C9 C8 C23 121.8(5) . .
C10 C9 C8 120.9(5) . .
N3 C10 C9 124.1(5) . .
N2 C11 C12 125.5(7) . .
C11 C12 C13 120.4(7) . .
C12 C13 C14 113.6(6) . .
C12 C13 C19 124.1(6) . .
C14 C13 C19 122.3(5) . .
C15 C14 C13 120.0(6) . .
N2 C15 C14 124.8(7) . .
N5 C16 N4 122.1(4) . .
N5 C16 C3 120.1(4) . .
N4 C16 C3 117.8(5) . .
N5 C17 C26 120.4(5) . .
N5 C17 C18 121.4(4) . .
C26 C17 C18 118.2(4) . .
C19 C18 C17 120.5(5) . .
C18 C19 C20 121.0(6) . .
C18 C19 C13 119.0(5) . .
C20 C19 C13 120.1(5) . .
C19 C20 C21 121.1(5) . .
C20 C21 C22 121.9(5) . .
C20 C21 C26 118.7(5) . .
C22 C21 C26 119.3(5) . .
C23 C22 C21 120.5(5) . .
C22 C23 C24 120.9(5) . .
C22 C23 C8 121.8(5) . .
C24 C23 C8 117.3(5) . .
C23 C24 C25 121.7(5) . .
N4 C25 C24 123.0(5) . .
N4 C25 C26 120.4(5) . .
C24 C25 C26 116.6(4) . .
C17 C26 C21 120.5(5) . .
C17 C26 C25 118.6(4) . .
C21 C26 C25 120.9(4) . .
N6 C27 C28 123.4(5) . .
C27 C28 C29 120.7(5) . .
C30 C29 C28 115.6(5) . .
C30 C29 C42 123.8(4) . .
C28 C29 C42 120.6(5) . .
C31 C30 C29 120.0(5) . .
N6 C31 C30 123.9(5) . .
N7 C32 C33 125.1(5) . .
C34 C33 C32 118.8(5) . .
C33 C34 C35 117.1(5) . .
C33 C34 C45 121.9(5) . .
C35 C34 C45 121.0(5) . .
C34 C35 C36 119.0(5) . .
N7 C36 C35 121.7(5) . .
N8 C37 C38 124.0(5) . .
C39 C38 C37 118.9(5) . .
C38 C39 C40 116.4(5) . .
C38 C39 C49 120.9(4) . .
C40 C39 C49 122.8(5) . .
C41 C40 C39 120.9(5) . .
N8 C41 C40 123.0(5) . .
N9 C42 N10 122.6(4) . .
N9 C42 C29 118.4(5) . .
N10 C42 C29 118.9(4) . .
N10 C43 C44 121.1(4) . .
N10 C43 C52 119.0(5) . .
C44 C43 C52 119.9(4) . .
C45 C44 C43 120.2(4) . .
C46 C45 C44 121.3(5) . .
C46 C45 C34 117.7(4) . .
C44 C45 C34 121.0(4) . .
C45 C46 C47 121.6(4) . .
C46 C47 C48 123.0(5) . .
C46 C47 C52 119.2(4) . .
C48 C47 C52 117.7(5) . .
C49 C48 C47 120.3(5) . .
C50 C49 C48 121.7(5) . .
C50 C49 C39 121.1(5) . .
C48 C49 C39 117.2(5) . .
C49 C50 C51 120.8(5) . .
C52 C51 C50 119.4(4) . .
C52 C51 N9 116.9(4) . .
C50 C51 N9 123.7(5) . .
C51 C52 C43 122.1(4) . .
C51 C52 C47 120.0(4) . .
C43 C52 C47 117.8(5) . .

loop_
_geom_bond_atom_site_label_1
_geom_bond_atom_site_label_2
_geom_bond_distance
_geom_bond_site_symmetry_2
O1S Cd2 2.281(6) .
O2S Cd1 2.294(4) .
N11A O11A 1.202(8) .
N11A O12A 1.239(7) .
N11A O13A 1.279(6) .
O12A Cd1 2.599(4) .
O13A Cd1 2.443(5) .
O13A Cd2 2.543(4) .
N11B O13B 1.206(16) .
N11B O12B 1.256(17) .
N11B O11B 1.270(19) .
O11B Cd2 2.667(17) .
O12B Cd2 2.385(13) .
N21C O22C 1.216(16) .
N21C O23C 1.216(16) .
N21C O21C 1.228(15) .
O21C Cd1 2.50(4) .
O21C Cd2 2.62(4) .
O11W Cd2 2.223(9) 1_655
N11C O12C 1.265(12) .
N11C O13C 1.271(11) .
N11C O11C 1.284(9) .
O11C Cd1 2.41(2) .
O11C Cd2 2.41(2) .
O12C Cd2 2.560(6) .
N11D O11D 1.108(18) .
N11D O12D 1.119(16) .
N11D O13D 1.117(17) .
N11D O13D 1.70(4) 3_565
O12D O12D 1.70(4) 3_565
O13D O13D 0.80(6) 3_565
O13D N11D 1.70(4) 3_565
Cd1 N1 2.286(4) .
Cd1 N8 2.299(4) 2_454
Cd1 N7 2.365(4) 4_544
Cd2 O11W 2.223(9) 1_455
Cd2 N6 2.243(5) .
Cd2 N3 2.252(5) 2_454
N1 C1 1.345(6) .
N1 C5 1.346(6) .
N2 C11 1.304(10) .
N2 C15 1.322(9) .
N3 C10 1.331(8) .
N3 C6 1.368(7) .
N3 Cd2 2.252(5) 2_455
N4 C25 1.379(7) .
N4 C16 1.415(7) .
N5 C16 1.355(7) .
N5 C17 1.400(6) .
N6 C27 1.355(7) .
N6 C31 1.357(7) .
N7 C32 1.288(7) .
N7 C36 1.329(8) .
N7 Cd1 2.365(4) 4_554
N8 C37 1.317(7) .
N8 C41 1.352(7) .
N8 Cd1 2.299(4) 2_455
N9 C42 1.373(7) .
N9 C51 1.429(6) .
N10 C42 1.392(7) .
N10 C43 1.391(7) .
C1 C2 1.388(6) .
C2 C3 1.384(6) .
C3 C4 1.422(7) .
C3 C16 1.469(6) .
C4 C5 1.376(7) .
C6 C7 1.376(8) .
C7 C8 1.377(8) .
C8 C9 1.417(7) .
C8 C23 1.495(8) .
C9 C10 1.333(9) .
C11 C12 1.325(11) .
C12 C13 1.395(8) .
C13 C14 1.418(9) .
C13 C19 1.479(9) .
C14 C15 1.326(10) .
C17 C26 1.397(7) .
C17 C18 1.403(8) .
C18 C19 1.362(7) .
C19 C20 1.365(8) .
C20 C21 1.372(8) .
C21 C22 1.397(7) .
C21 C26 1.407(6) .
C22 C23 1.377(9) .
C23 C24 1.384(7) .
C24 C25 1.409(7) .
C25 C26 1.440(8) .
C27 C28 1.353(7) .
C28 C29 1.425(7) .
C29 C30 1.403(8) .
C29 C42 1.484(7) .
C30 C31 1.368(8) .
C32 C33 1.397(9) .
C33 C34 1.362(8) .
C34 C35 1.403(8) .
C34 C45 1.466(8) .
C35 C36 1.416(8) .
C37 C38 1.404(7) .
C38 C39 1.384(7) .
C39 C40 1.400(7) .
C39 C49 1.485(7) .
C40 C41 1.357(7) .
C43 C44 1.396(7) .
C43 C52 1.421(7) .
C44 C45 1.367(7) .
C45 C46 1.359(7) .
C46 C47 1.376(8) .
C47 C48 1.417(7) .
C47 C52 1.438(7) .
C48 C49 1.394(8) .
C49 C50 1.347(7) .
C50 C51 1.410(6) .
C51 C52 1.407(8) .
C1M O1M 1.417(16) .
C2M O2M 1.39(2) .
C3M O3M 1.39(2) .
C4M O4M 1.40(2) .
C5M O5M 1.41(2) .
